data_4116620
loop_
_publ_author_name
'Akikazu Matsumoto'
'Toru Odani'
'Masaaki Chikada'
'Kazuki Sada'
'Mikiji Miyata'

_publ_section_title
;
 Crystal-Lattice Controlled Photopolymerization of Di(benzylammonium)
 (Z,Z)-Muconates
;
_journal_name_full 'Journal of the American Chemical Society'
_journal_page_first 11122
_journal_page_last 11129
_journal_paper_doi 10.1021/ja992558g
_journal_volume 121
_journal_year 1999
_chemical_formula_sum 'C11 H14 N O3'
_chemical_formula_weight 208.24
_space_group_IT_number 14
_symmetry_cell_setting monoclinic
_symmetry_Int_Tables_number 14
_symmetry_space_group_name_Hall '-P 2yab'
_symmetry_space_group_name_H-M 'P 1 21/a 1'
_audit_creation_date 'Fri Jul  2 15:41:13 1999'
_audit_creation_method 'from TEXRAY.INF file'
_cell_angle_alpha 90
_cell_angle_beta 110.433(2)
_cell_angle_gamma 90
_cell_formula_units_Z 4
_cell_length_a 8.5940(6)
_cell_length_b 11.638(1)
_cell_length_c 11.158(1)
_cell_measurement_reflns_used 7992
_cell_measurement_temperature 296.2
_cell_measurement_theta_max 27.5
_cell_measurement_theta_min 2.0
_cell_volume 1045.77(15)
_computing_cell_refinement 'MSC/AFC Diffractometer Control'
_computing_data_collection 'MSC/AFC Diffractometer Control'
_computing_data_reduction teXsan
_computing_publication_material teXsan
_computing_structure_refinement teXsan
_computing_structure_solution SIR92
_diffrn_ambient_temperature 296.2
_diffrn_detector_area_resol_mean 0.010000
_diffrn_measurement_device_type 'Rigaku RAXIS-IV'
_diffrn_radiation_detector 'Imaging Plate'
_diffrn_radiation_monochromator graphite
_diffrn_radiation_source 'Rigaku rotating anode'
_diffrn_radiation_type 'Mo K\a'
_diffrn_radiation_wavelength 0.7107
_diffrn_reflns_av_R_equivalents 0.025
_diffrn_reflns_av_sigmaI/netI 0.034
_diffrn_reflns_limit_h_max 11
_diffrn_reflns_limit_h_min 0
_diffrn_reflns_limit_k_max 15
_diffrn_reflns_limit_k_min 0
_diffrn_reflns_limit_l_max 13
_diffrn_reflns_limit_l_min -14
_diffrn_reflns_number 2378
_diffrn_reflns_reduction_process 'Lp corrections applied'
_diffrn_reflns_theta_max 0.00
_diffrn_reflns_theta_min 0.00
_exptl_absorpt_coefficient_mu 0.096
_exptl_absorpt_correction_T_max 1.092
_exptl_absorpt_correction_T_min 0.873
_exptl_absorpt_correction_type none
_exptl_crystal_colour colorless
_exptl_crystal_density_diffrn 1.323
_exptl_crystal_description prism
_exptl_crystal_F_000 444.00
_exptl_crystal_size_max 1.000
_exptl_crystal_size_mid 0.300
_exptl_crystal_size_min 0.100
_refine_diff_density_max 0.51
_refine_diff_density_min -0.31
_refine_ls_extinction_method none
_refine_ls_goodness_of_fit_ref 1.131
_refine_ls_hydrogen_treatment noref
_refine_ls_matrix_type full
_refine_ls_number_constraints 0
_refine_ls_number_parameters 136
_refine_ls_number_reflns 1937
_refine_ls_number_restraints 0
_refine_ls_R_factor_all 0.0469
_refine_ls_R_factor_gt 0.0469
_refine_ls_shift/su_max 0.0420
_refine_ls_shift/su_mean 0.0050
_refine_ls_structure_factor_coef Fsqd
_refine_ls_weighting_details 'w = 1/[\s^2^(Fo^2^) + 0.01488(Fo^2^)^2^]'
_refine_ls_weighting_scheme calc
_refine_ls_wR_factor_gt 0.1543
_refine_ls_wR_factor_ref 0.1543
_reflns_number_gt 1937
_reflns_number_total 2378
_reflns_threshold_expression >2.0sigma(I)
_cod_data_source_file ja992558g_4.cif
_cod_data_source_block 2_OMe
_cod_original_cell_volume 1045.8(2)
_cod_original_sg_symbol_H-M 'P 21/a '
_cod_original_formula_sum 'C11 H14 N O3 '
_cod_database_code 4116620

loop_
_symmetry_equiv_pos_as_xyz
x,y,z
1/2-x,1/2+y,-z
-x,-y,-z
1/2+x,1/2-y,z

loop_
_atom_site_label
_atom_site_type_symbol
_atom_site_fract_x
_atom_site_fract_y
_atom_site_fract_z
_atom_site_U_iso_or_equiv
_atom_site_adp_type
_atom_site_occupancy
_atom_site_calc_flag
O(1) O 0.7438(1) -0.0019(1) 0.45092(10) 0.0489(3) Uani 1.00 d
O(2) O 0.6831(1) -0.22150(9) 0.8449(1) 0.0434(2) Uani 1.00 d
O(3) O 0.8169(1) -0.08673(9) 0.98223(10) 0.0407(2) Uani 1.00 d
N(1) N 1.0092(1) -0.0760(1) 0.8272(1) 0.0355(3) Uani 1.00 d
C(1) C 0.8058(2) 0.0491(1) 0.6646(1) 0.0329(3) Uani 1.00 d
C(2) C 0.7116(2) 0.0701(1) 0.5355(1) 0.0356(3) Uani 1.00 d
C(3) C 0.5975(2) 0.1594(1) 0.5023(2) 0.0476(4) Uani 1.00 d
C(4) C 0.5790(2) 0.2282(2) 0.5982(2) 0.0571(5) Uani 1.00 d
C(5) C 0.6728(2) 0.2105(1) 0.7242(2) 0.0526(4) Uani 1.00 d
C(6) C 0.7861(2) 0.1202(1) 0.7571(1) 0.0403(3) Uani 1.00 d
C(7) C 0.6492(2) 0.0132(2) 0.3188(2) 0.0613(5) Uani 1.00 d
C(8) C 0.9197(2) -0.0538(1) 0.6906(1) 0.0426(3) Uani 1.00 d
C(9) C 0.6950(1) -0.1530(1) 0.9340(1) 0.0302(3) Uani 1.00 d
C(10) C 0.5548(1) -0.1519(1) 0.9849(1) 0.0327(3) Uani 1.00 d
C(11) C 0.4790(1) -0.0592(1) 1.0079(1) 0.0316(3) Uani 1.00 d
H(1) H 0.5320 0.1717 0.4131 0.0571 Uiso 1.00 calc
H(2) H 0.5060 0.2946 0.5802 0.0685 Uiso 1.00 calc
H(3) H 0.6654 0.2602 0.7896 0.0631 Uiso 1.00 calc
H(4) H 0.8533 0.1085 0.8460 0.0486 Uiso 1.00 calc
H(5) H 0.6684 0.0904 0.2924 0.0772 Uiso 1.00 calc
H(6) H 0.6833 -0.0397 0.2678 0.0772 Uiso 1.00 calc
H(7) H 0.5351 0.0053 0.3034 0.0772 Uiso 1.00 calc
H(8) H 0.9981 -0.0420 0.6497 0.0538 Uiso 1.00 calc
H(9) H 0.8537 -0.1195 0.6549 0.0538 Uiso 1.00 calc
H(10) H 1.0780 -0.1503 0.8371 0.0427 Uiso 1.00 calc
H(11) H 0.9349 -0.0858 0.8652 0.0427 Uiso 1.00 calc
H(12) H 1.0805 -0.0108 0.8513 0.0427 Uiso 1.00 calc
H(13) H 0.5066 -0.2240 0.9945 0.0395 Uiso 1.00 calc
H(14) H 0.3869 -0.0689 1.0353 0.0380 Uiso 1.00 calc

loop_
_atom_site_aniso_label
_atom_site_aniso_U_11
_atom_site_aniso_U_22
_atom_site_aniso_U_33
_atom_site_aniso_U_12
_atom_site_aniso_U_13
_atom_site_aniso_U_23
O(1) 0.0504(5) 0.0584(7) 0.0327(5) 0.0097(5) 0.0079(4) -0.0044(5)
O(2) 0.0418(5) 0.0402(5) 0.0533(5) -0.0071(4) 0.0231(4) -0.0138(4)
O(3) 0.0313(4) 0.0400(5) 0.0516(5) -0.0082(4) 0.0157(4) -0.0092(4)
N(1) 0.0333(5) 0.0357(6) 0.0368(5) 0.0029(4) 0.0114(4) 0.0027(4)
C(1) 0.0302(5) 0.0316(6) 0.0352(6) 0.0009(5) 0.0094(4) 0.0025(5)
C(2) 0.0326(5) 0.0355(6) 0.0356(6) -0.0013(5) 0.0079(5) 0.0011(5)
C(3) 0.0406(7) 0.0486(9) 0.0452(7) 0.0090(6) 0.0043(6) 0.0090(6)
C(4) 0.0553(9) 0.0439(9) 0.0653(10) 0.0201(7) 0.0126(8) 0.0042(7)
C(5) 0.0629(9) 0.0391(8) 0.0544(8) 0.0098(7) 0.0188(7) -0.0067(6)
C(6) 0.0431(6) 0.0370(7) 0.0373(6) 0.0023(6) 0.0097(5) -0.0014(5)
C(7) 0.0544(9) 0.087(1) 0.0341(7) 0.0053(9) 0.0046(6) -0.0065(8)
C(8) 0.0458(7) 0.0443(8) 0.0363(6) 0.0142(6) 0.0126(5) 0.0037(6)
C(9) 0.0292(5) 0.0253(5) 0.0360(6) 0.0010(4) 0.0111(4) 0.0024(4)
C(10) 0.0323(5) 0.0293(6) 0.0379(6) -0.0043(5) 0.0141(4) 0.0005(5)
C(11) 0.0298(5) 0.0345(7) 0.0327(5) -0.0027(5) 0.0135(4) -0.0003(5)

loop_
_atom_type_symbol
_atom_type_description
_atom_type_scat_dispersion_real
_atom_type_scat_dispersion_imag
_atom_type_scat_source
C C 0.003 0.002
;International Tables for Crystallography
(1992, Vol. C, Tables 4.2.6.8 and 6.1.1.1)
;
H H 0.000 0.000
;International Tables for Crystallography
(1992, Vol. C, Table 6.1.1.2)
;
O O 0.011 0.006
;International Tables for Crystallography
(1992, Vol. C, Tables 4.2.6.8 and 6.1.1.1)
;
N N 0.006 0.003
;International Tables for Crystallography
(1992, Vol. C, Tables 4.2.6.8 and 6.1.1.1)
;

loop_
_geom_angle_atom_site_label_1
_geom_angle_atom_site_label_2
_geom_angle_atom_site_label_3
_geom_angle
_geom_angle_site_symmetry_1
_geom_angle_site_symmetry_2
_geom_angle_site_symmetry_3
_geom_angle_publ_flag
C(2) O(1) C(7) 117.4(1) 1_555 1_555 1_555 yes
C(8) N(1) H(10) 109.3(1) 1_555 1_555 1_555 no
C(8) N(1) H(11) 108.3(1) 1_555 1_555 1_555 no
C(8) N(1) H(12) 101.7(1) 1_555 1_555 1_555 no
H(10) N(1) H(11) 108.8(1) 1_555 1_555 1_555 no
H(10) N(1) H(12) 110.4(1) 1_555 1_555 1_555 no
H(11) N(1) H(12) 117.8(1) 1_555 1_555 1_555 no
C(2) C(1) C(6) 119.0(1) 1_555 1_555 1_555 yes
C(2) C(1) C(8) 116.0(1) 1_555 1_555 1_555 yes
C(6) C(1) C(8) 125.0(1) 1_555 1_555 1_555 yes
O(1) C(2) C(1) 114.8(1) 1_555 1_555 1_555 yes
O(1) C(2) C(3) 124.9(1) 1_555 1_555 1_555 yes
C(1) C(2) C(3) 120.3(1) 1_555 1_555 1_555 yes
C(2) C(3) C(4) 119.1(1) 1_555 1_555 1_555 yes
C(2) C(3) H(1) 119.3(2) 1_555 1_555 1_555 no
C(4) C(3) H(1) 121.6(2) 1_555 1_555 1_555 no
C(3) C(4) C(5) 121.2(1) 1_555 1_555 1_555 yes
C(3) C(4) H(2) 122.6(2) 1_555 1_555 1_555 no
C(5) C(4) H(2) 116.0(2) 1_555 1_555 1_555 no
C(4) C(5) C(6) 119.5(2) 1_555 1_555 1_555 yes
C(4) C(5) H(3) 121.5(2) 1_555 1_555 1_555 no
C(6) C(5) H(3) 119.0(2) 1_555 1_555 1_555 no
C(1) C(6) C(5) 120.9(1) 1_555 1_555 1_555 yes
C(1) C(6) H(4) 119.8(1) 1_555 1_555 1_555 no
C(5) C(6) H(4) 119.3(1) 1_555 1_555 1_555 no
O(1) C(7) H(5) 109.3(2) 1_555 1_555 1_555 no
O(1) C(7) H(6) 110.8(2) 1_555 1_555 1_555 no
O(1) C(7) H(7) 111.1(2) 1_555 1_555 1_555 no
H(5) C(7) H(6) 107.1(2) 1_555 1_555 1_555 no
H(5) C(7) H(7) 108.0(2) 1_555 1_555 1_555 no
H(6) C(7) H(7) 110.3(2) 1_555 1_555 1_555 no
N(1) C(8) C(1) 114.1(1) 1_555 1_555 1_555 yes
N(1) C(8) H(8) 108.8(1) 1_555 1_555 1_555 no
N(1) C(8) H(9) 108.2(1) 1_555 1_555 1_555 no
C(1) C(8) H(8) 108.4(1) 1_555 1_555 1_555 no
C(1) C(8) H(9) 107.7(1) 1_555 1_555 1_555 no
H(8) C(8) H(9) 109.6(1) 1_555 1_555 1_555 no
O(2) C(9) O(3) 123.8(1) 1_555 1_555 1_555 yes
O(2) C(9) C(10) 116.9(1) 1_555 1_555 1_555 yes
O(3) C(9) C(10) 119.3(1) 1_555 1_555 1_555 yes
C(9) C(10) C(11) 126.3(1) 1_555 1_555 1_555 yes
C(9) C(10) H(13) 118.0(1) 1_555 1_555 1_555 no
C(11) C(10) H(13) 115.4(1) 1_555 1_555 1_555 no
C(10) C(11) C(11) 125.9(1) 1_555 1_555 3_657 yes
C(10) C(11) H(14) 118.9(1) 1_555 1_555 1_555 no
C(11) C(11) H(14) 115.1(1) 3_657 1_555 1_555 no

loop_
_geom_bond_atom_site_label_1
_geom_bond_atom_site_label_2
_geom_bond_distance
_geom_bond_site_symmetry_1
_geom_bond_site_symmetry_2
_geom_bond_publ_flag
O(1) C(2) 1.361(2) 1_555 1_555 yes
O(1) C(7) 1.424(2) 1_555 1_555 yes
O(2) C(9) 1.250(2) 1_555 1_555 yes
O(3) C(9) 1.260(2) 1_555 1_555 yes
N(1) C(8) 1.471(2) 1_555 1_555 yes
C(1) C(2) 1.406(2) 1_555 1_555 yes
C(1) C(6) 1.378(2) 1_555 1_555 yes
C(1) C(8) 1.509(2) 1_555 1_555 yes
C(2) C(3) 1.387(2) 1_555 1_555 yes
C(3) C(4) 1.390(3) 1_555 1_555 yes
C(4) C(5) 1.370(3) 1_555 1_555 yes
C(5) C(6) 1.392(2) 1_555 1_555 yes
C(9) C(10) 1.501(2) 1_555 1_555 yes
C(10) C(11) 1.331(2) 1_555 1_555 yes
C(11) C(11) 1.450(3) 1_555 3_657 yes

loop_
_geom_contact_atom_site_label_1
_geom_contact_atom_site_label_2
_geom_contact_distance
_geom_contact_site_symmetry_1
_geom_contact_site_symmetry_2
O(2) N(1) 2.760(2) 1_555 4_445
O(2) N(1) 3.338(2) 1_555 1_555
O(2) C(10) 3.367(2) 1_555 4_545
O(2) C(8) 3.494(2) 1_555 4_445
O(3) N(1) 2.781(2) 1_555 1_555
O(3) N(1) 2.850(2) 1_555 3_757
O(3) C(6) 3.423(2) 1_555 1_555
N(1) C(9) 3.428(2) 1_555 1_555
N(1) C(9) 3.547(2) 1_555 4_545
N(1) C(10) 3.577(2) 1_555 4_545
C(7) C(11) 3.367(2) 1_555 1_554
C(7) C(11) 3.462(2) 1_555 3_656

loop_
_geom_torsion_atom_site_label_1
_geom_torsion_atom_site_label_2
_geom_torsion_atom_site_label_3
_geom_torsion_atom_site_label_4
_geom_torsion
_geom_torsion_site_symmetry_1
_geom_torsion_site_symmetry_2
_geom_torsion_site_symmetry_3
_geom_torsion_site_symmetry_4
_geom_torsion_publ_flag
O(1) C(2) C(1) C(6) 177.8(1) 1_555 1_555 1_555 1_555 yes
O(1) C(2) C(1) C(8) -3.6(2) 1_555 1_555 1_555 1_555 yes
O(1) C(2) C(3) C(4) -178.7(2) 1_555 1_555 1_555 1_555 yes
O(2) C(9) C(10) C(11) -133.2(1) 1_555 1_555 1_555 1_555 yes
O(3) C(9) C(10) C(11) 47.0(2) 1_555 1_555 1_555 1_555 yes
N(1) C(8) C(1) C(2) -177.0(1) 1_555 1_555 1_555 1_555 yes
N(1) C(8) C(1) C(6) 1.6(2) 1_555 1_555 1_555 1_555 yes
C(1) C(2) O(1) C(7) 178.4(1) 1_555 1_555 1_555 1_555 yes
C(1) C(2) C(3) C(4) 0.7(2) 1_555 1_555 1_555 1_555 yes
C(1) C(6) C(5) C(4) 0.5(3) 1_555 1_555 1_555 1_555 yes
C(2) C(1) C(6) C(5) 1.1(2) 1_555 1_555 1_555 1_555 yes
C(2) C(3) C(4) C(5) 1.0(3) 1_555 1_555 1_555 1_555 yes
C(3) C(2) O(1) C(7) -2.2(2) 1_555 1_555 1_555 1_555 yes
C(3) C(2) C(1) C(6) -1.7(2) 1_555 1_555 1_555 1_555 yes
C(3) C(2) C(1) C(8) 176.9(1) 1_555 1_555 1_555 1_555 yes
C(3) C(4) C(5) C(6) -1.5(3) 1_555 1_555 1_555 1_555 yes
C(5) C(6) C(1) C(8) -177.4(1) 1_555 1_555 1_555 1_555 yes
C(9) C(10) C(11) C(11) -2.2(2) 1_555 1_555 1_555 3_657 yes
C(10) C(11) C(11) C(10) -180.0 1_555 1_555 3_657 3_657 yes
